data_7012296
loop_
_publ_author_name
'Danopoulos, Andreas A.'
'Tulloch, Arran A. D.'
'Winston, Scott'
'Eastham, Graham'
'Hursthouse, Michael B.'

_publ_section_title
;
 Chelating and 'pincer' dicarbene complexes of palladium; synthesis and
 structural studiesElectronic supplementary information (ESI)
 available: crystallographic data and ORTEP plot for compound 5c. See
 http://www.rsc.org/suppdata/dt/b2/b209739g/
;
_journal_issue 5
_journal_name_full 'Dalton Transactions'
_journal_page_first 1009
_journal_paper_doi 10.1039/b209739g
_journal_year 2003
_chemical_formula_moiety 'C42 H49 Br N4 O Pd'
_chemical_formula_sum 'C42 H49 Br N4 O Pd'
_chemical_formula_weight 812.16
_chemical_name_common 01SW048
_chemical_name_systematic
;
?
;
_space_group_IT_number 14
_symmetry_cell_setting monoclinic
_symmetry_space_group_name_Hall '-P 2ybc'
_symmetry_space_group_name_H-M 'P 1 21/c 1'
_atom_sites_solution_hydrogens geom
_atom_sites_solution_primary direct
_atom_sites_solution_secondary difmap
_audit_creation_method SHELXL-97
_cell_angle_alpha 90.00
_cell_angle_beta 90.3890(10)
_cell_angle_gamma 90.00
_cell_formula_units_Z 4
_cell_length_a 12.0839(2)
_cell_length_b 15.3863(3)
_cell_length_c 20.9393(5)
_cell_measurement_reflns_used 13704
_cell_measurement_temperature 150(2)
_cell_measurement_theta_max 27.48
_cell_measurement_theta_min 2.91
_cell_volume 3893.08(14)
_computing_cell_refinement 'Scalepack (Otwinowski & Minor 1997)'
_computing_data_collection 'Collect (Nonius BV, 1997-2000)'
_computing_data_reduction 'Denzo a. Scalepack (Otwinowski & Minor 1997)'
_computing_molecular_graphics 'ORTEP-3 (Farrugia, 1997)'
_computing_publication_material 'PLATON (Spek, 1990)'
_computing_structure_refinement 'SHELXL-97 (Sheldrick, 1997)'
_computing_structure_solution 'SHELXS-97 (Sheldrick, 1990)'
_diffrn_ambient_temperature 150(2)
_diffrn_measured_fraction_theta_full 0.980
_diffrn_measured_fraction_theta_max 0.980
_diffrn_measurement_device_type 'Nonius Kappa CCD area detector'
_diffrn_measurement_method 'Phi and Omega scans to fill ewald sphere'
_diffrn_radiation_monochromator graphite
_diffrn_radiation_source 'Nonius FR591 rotating anode'
_diffrn_radiation_type MoK\a
_diffrn_radiation_wavelength 0.71073
_diffrn_reflns_av_R_equivalents 0.0534
_diffrn_reflns_av_sigmaI/netI 0.0564
_diffrn_reflns_limit_h_max 14
_diffrn_reflns_limit_h_min -15
_diffrn_reflns_limit_k_max 19
_diffrn_reflns_limit_k_min -16
_diffrn_reflns_limit_l_max 27
_diffrn_reflns_limit_l_min -23
_diffrn_reflns_number 24463
_diffrn_reflns_theta_full 27.49
_diffrn_reflns_theta_max 27.49
_diffrn_reflns_theta_min 3.20
_exptl_absorpt_coefficient_mu 1.540
_exptl_absorpt_correction_T_max 0.9410
_exptl_absorpt_correction_T_min 0.8613
_exptl_absorpt_correction_type multi-scan
_exptl_absorpt_process_details Sortav
_exptl_crystal_colour Red
_exptl_crystal_density_diffrn 1.386
_exptl_crystal_density_method 'not measured'
_exptl_crystal_description Block
_exptl_crystal_F_000 1672
_exptl_crystal_size_max 0.10
_exptl_crystal_size_mid 0.05
_exptl_crystal_size_min 0.04
_refine_diff_density_max 1.711
_refine_diff_density_min -1.365
_refine_diff_density_rms 0.106
_refine_ls_extinction_method none
_refine_ls_goodness_of_fit_ref 1.046
_refine_ls_hydrogen_treatment mixed
_refine_ls_matrix_type full
_refine_ls_number_parameters 438
_refine_ls_number_reflns 8755
_refine_ls_number_restraints 0
_refine_ls_restrained_S_all 1.046
_refine_ls_R_factor_all 0.0617
_refine_ls_R_factor_gt 0.0444
_refine_ls_shift/su_max 0.001
_refine_ls_shift/su_mean 0.000
_refine_ls_structure_factor_coef Fsqd
_refine_ls_weighting_details 'calc w=1/[\s^2^(Fo^2^)+(0.0526P)^2^+5.0616P] where P=(Fo^2^+2Fc^2^)/3'
_refine_ls_weighting_scheme calc
_refine_ls_wR_factor_gt 0.1059
_refine_ls_wR_factor_ref 0.1158
_reflns_number_gt 6974
_reflns_number_total 8755
_reflns_threshold_expression >2sigma(I)
_cod_data_source_file b209739g.txt
_cod_data_source_block Compound5a
_cod_depositor_comments
;
The following automatic conversions were performed:
'_symmetry_cell_setting' value 'Monoclinic' changed to 'monoclinic'
according to '/home/saulius/struct/CIF-dictionaries/cif_core.dic'
dictionary named 'cif_core.dic' version 2.4.1 from
2010-06-29.

'_exptl_absorpt_correction_type' value 'Multi-scan' changed
to 'multi-scan' according to
'/home/saulius/struct/CIF-dictionaries/cif_core.dic' dictionary named
'cif_core.dic' version 2.4.1 from 2010-06-29.

Automatic conversion script
Id: cif_fix_enum 1527 2010-12-29 10:47:43Z saulius 
;
_cod_original_sg_symbol_H-M P2(1)/c
_cod_database_code 7012296

loop_
_symmetry_equiv_pos_as_xyz
'x, y, z'
'-x, y+1/2, -z+1/2'
'-x, -y, -z'
'x, -y-1/2, z-1/2'

loop_
_atom_site_label
_atom_site_type_symbol
_atom_site_fract_x
_atom_site_fract_y
_atom_site_fract_z
_atom_site_U_iso_or_equiv
_atom_site_adp_type
_atom_site_occupancy
_atom_site_symmetry_multiplicity
_atom_site_calc_flag
_atom_site_refinement_flags
_atom_site_disorder_assembly
_atom_site_disorder_group
C1 C 0.8510(3) 0.2234(2) 0.15606(15) 0.0218(7) Uani 1 1 d . . .
C2 C 0.8652(3) 0.3106(2) 0.13751(16) 0.0230(7) Uani 1 1 d . . .
C3 C 0.8613(3) 0.3355(2) 0.07271(17) 0.0286(8) Uani 1 1 d . . .
C4 C 0.8432(3) 0.2712(3) 0.02712(17) 0.0329(8) Uani 1 1 d . . .
H4 H 0.8409 0.2872 -0.0167 0.040 Uiso 1 1 calc R . .
C5 C 0.8283(3) 0.1850(3) 0.04326(17) 0.0305(8) Uani 1 1 d . . .
C6 C 0.8875(3) 0.3780(2) 0.18886(16) 0.0256(7) Uani 1 1 d . . .
H6A H 0.8975 0.4358 0.1690 0.031 Uiso 1 1 calc R . .
H6B H 0.8237 0.3812 0.2181 0.031 Uiso 1 1 calc R . .
C7 C 1.0014(3) 0.2739(2) 0.25071(15) 0.0207(7) Uani 1 1 d . . .
C8 C 1.0815(3) 0.4046(2) 0.23107(16) 0.0247(7) Uani 1 1 d . . .
H8 H 1.0907 0.4628 0.2169 0.030 Uiso 1 1 calc R . .
C9 C 1.1574(3) 0.3549(2) 0.26123(16) 0.0245(7) Uani 1 1 d . . .
H9 H 1.2310 0.3712 0.2721 0.029 Uiso 1 1 calc R . .
C10 C 1.1707(3) 0.2035(2) 0.29940(17) 0.0235(7) Uani 1 1 d . . .
C11 C 1.2024(3) 0.2065(2) 0.36348(17) 0.0267(7) Uani 1 1 d . . .
C12 C 1.2738(3) 0.1414(3) 0.38583(19) 0.0325(8) Uani 1 1 d . . .
H12 H 1.2985 0.1424 0.4290 0.039 Uiso 1 1 calc R . .
C13 C 1.3089(3) 0.0756(3) 0.3457(2) 0.0386(10) Uani 1 1 d . . .
H13 H 1.3580 0.0321 0.3613 0.046 Uiso 1 1 calc R . .
C14 C 1.2726(3) 0.0729(2) 0.2831(2) 0.0371(9) Uani 1 1 d . . .
H14 H 1.2957 0.0264 0.2565 0.044 Uiso 1 1 calc R . .
C15 C 1.2028(3) 0.1370(2) 0.25788(18) 0.0292(8) Uani 1 1 d . . .
C16 C 1.1619(3) 0.2763(3) 0.40909(18) 0.0364(9) Uani 1 1 d . . .
H16 H 1.1017 0.3100 0.3874 0.044 Uiso 1 1 calc R . .
C17 C 1.2538(5) 0.3385(3) 0.4270(3) 0.0633(15) Uani 1 1 d . . .
H17A H 1.3127 0.3068 0.4494 0.095 Uiso 1 1 calc R . .
H17B H 1.2246 0.3840 0.4550 0.095 Uiso 1 1 calc R . .
H17C H 1.2837 0.3652 0.3883 0.095 Uiso 1 1 calc R . .
C18 C 1.1152(4) 0.2371(3) 0.4707(2) 0.0516(12) Uani 1 1 d . . .
H18A H 1.1753 0.2101 0.4953 0.077 Uiso 1 1 calc R . .
H18B H 1.0596 0.1931 0.4598 0.077 Uiso 1 1 calc R . .
H18C H 1.0810 0.2831 0.4962 0.077 Uiso 1 1 calc R . .
C19 C 1.1685(4) 0.1348(3) 0.18783(19) 0.0383(9) Uani 1 1 d . . .
H19 H 1.1067 0.1773 0.1818 0.046 Uiso 1 1 calc R . .
C20 C 1.2629(7) 0.1632(7) 0.1460(3) 0.144(5) Uani 1 1 d . . .
H20A H 1.3244 0.1221 0.1506 0.217 Uiso 1 1 calc R . .
H20B H 1.2875 0.2213 0.1589 0.217 Uiso 1 1 calc R . .
H20C H 1.2381 0.1646 0.1014 0.217 Uiso 1 1 calc R . .
C21 C 1.1275(6) 0.0473(4) 0.1667(3) 0.0723(17) Uani 1 1 d . . .
H21A H 1.0989 0.0512 0.1229 0.108 Uiso 1 1 calc R . .
H21B H 1.0683 0.0280 0.1952 0.108 Uiso 1 1 calc R . .
H21C H 1.1886 0.0054 0.1683 0.108 Uiso 1 1 calc R . .
C22 C 0.8301(3) 0.1613(2) 0.10828(16) 0.0250(7) Uani 1 1 d . . .
C23 C 0.8082(3) 0.0679(2) 0.12696(16) 0.0285(8) Uani 1 1 d . . .
H23A H 0.7777 0.0361 0.0897 0.034 Uiso 1 1 calc R . .
H23B H 0.8788 0.0398 0.1395 0.034 Uiso 1 1 calc R . .
C24 C 0.7473(3) 0.1047(2) 0.23570(15) 0.0202(6) Uani 1 1 d . . .
C25 C 0.6308(3) 0.0167(2) 0.18014(17) 0.0291(8) Uani 1 1 d . . .
H25 H 0.6015 -0.0178 0.1464 0.035 Uiso 1 1 calc R . .
C26 C 0.5847(3) 0.0313(2) 0.23713(16) 0.0253(7) Uani 1 1 d . . .
H26 H 0.5158 0.0093 0.2515 0.030 Uiso 1 1 calc R . .
C27 C 0.6337(3) 0.1133(2) 0.33548(15) 0.0218(7) Uani 1 1 d . . .
C28 C 0.6389(3) 0.0515(2) 0.38500(16) 0.0252(7) Uani 1 1 d . . .
C29 C 0.6145(3) 0.0804(2) 0.44651(17) 0.0318(8) Uani 1 1 d . . .
H29 H 0.6155 0.0403 0.4810 0.038 Uiso 1 1 calc R . .
C30 C 0.5888(3) 0.1669(3) 0.45810(18) 0.0351(9) Uani 1 1 d . . .
H30 H 0.5746 0.1856 0.5005 0.042 Uiso 1 1 calc R . .
C31 C 0.5836(3) 0.2260(2) 0.40835(18) 0.0337(8) Uani 1 1 d . . .
H31 H 0.5654 0.2850 0.4168 0.040 Uiso 1 1 calc R . .
C32 C 0.6049(3) 0.1997(2) 0.34593(17) 0.0260(7) Uani 1 1 d . . .
C33 C 0.5898(3) 0.2642(2) 0.29143(18) 0.0313(8) Uani 1 1 d . . .
H33 H 0.6270 0.2400 0.2528 0.038 Uiso 1 1 calc R . .
C34 C 0.4666(4) 0.2744(4) 0.2761(3) 0.0625(15) Uani 1 1 d . . .
H34A H 0.4273 0.2930 0.3145 0.094 Uiso 1 1 calc R . .
H34B H 0.4366 0.2187 0.2613 0.094 Uiso 1 1 calc R . .
H34C H 0.4569 0.3182 0.2425 0.094 Uiso 1 1 calc R . .
C35 C 0.6399(4) 0.3520(3) 0.3057(2) 0.0483(11) Uani 1 1 d . . .
H35A H 0.6019 0.3783 0.3421 0.072 Uiso 1 1 calc R . .
H35B H 0.6316 0.3898 0.2683 0.072 Uiso 1 1 calc R . .
H35C H 0.7186 0.3451 0.3159 0.072 Uiso 1 1 calc R . .
C36 C 0.6678(3) -0.0431(2) 0.37480(17) 0.0299(8) Uani 1 1 d . . .
H36 H 0.6890 -0.0506 0.3290 0.036 Uiso 1 1 calc R . .
C37 C 0.5665(4) -0.1011(3) 0.3874(2) 0.0467(11) Uani 1 1 d . . .
H37A H 0.5423 -0.0932 0.4316 0.070 Uiso 1 1 calc R . .
H37B H 0.5865 -0.1621 0.3805 0.070 Uiso 1 1 calc R . .
H37C H 0.5063 -0.0849 0.3582 0.070 Uiso 1 1 calc R . .
C38 C 0.7658(4) -0.0714(3) 0.41601(19) 0.0408(10) Uani 1 1 d . . .
H38A H 0.8280 -0.0317 0.4091 0.061 Uiso 1 1 calc R . .
H38B H 0.7877 -0.1306 0.4043 0.061 Uiso 1 1 calc R . .
H38C H 0.7447 -0.0700 0.4611 0.061 Uiso 1 1 calc R . .
C39 C 0.8141(4) 0.1187(3) -0.01016(18) 0.0444(11) Uani 1 1 d . . .
H39A H 0.8224 0.1476 -0.0515 0.067 Uiso 1 1 calc R . .
H39B H 0.7402 0.0926 -0.0076 0.067 Uiso 1 1 calc R . .
H39C H 0.8703 0.0732 -0.0057 0.067 Uiso 1 1 calc R . .
C40 C 0.8802(4) 0.4281(3) 0.05123(19) 0.0379(9) Uani 1 1 d . . .
H40A H 0.8758 0.4311 0.0045 0.057 Uiso 1 1 calc R . .
H40B H 0.9535 0.4475 0.0655 0.057 Uiso 1 1 calc R . .
H40C H 0.8234 0.4658 0.0697 0.057 Uiso 1 1 calc R . .
N1 N 1.1078(2) 0.27520(17) 0.27341(13) 0.0202(6) Uani 1 1 d . . .
N2 N 0.9881(2) 0.35403(18) 0.22499(12) 0.0208(6) Uani 1 1 d . . .
N3 N 0.7300(2) 0.06209(18) 0.18021(13) 0.0234(6) Uani 1 1 d . . .
N4 N 0.6561(2) 0.08451(17) 0.27120(13) 0.0205(6) Uani 1 1 d . . .
Pd1 Pd 0.877911(19) 0.184579(15) 0.247693(11) 0.01814(8) Uani 1 1 d . . .
Br1 Br 0.92203(3) 0.12544(2) 0.356416(15) 0.02743(10) Uani 1 1 d . . .
C101 C 0.5081(5) 0.1305(4) 0.0494(3) 0.0660(14) Uiso 1 1 d . . .
C99 C 0.4368(16) 0.0543(14) 0.0507(9) 0.254(8) Uiso 1 1 d . . .
O1 O 0.5101(16) -0.0194(13) 0.0313(8) 0.341(8) Uiso 1 1 d . . .

loop_
_atom_site_aniso_label
_atom_site_aniso_U_11
_atom_site_aniso_U_22
_atom_site_aniso_U_33
_atom_site_aniso_U_23
_atom_site_aniso_U_13
_atom_site_aniso_U_12
C1 0.0178(16) 0.0306(18) 0.0172(15) 0.0030(13) 0.0026(12) 0.0003(13)
C2 0.0178(16) 0.0288(18) 0.0224(17) 0.0064(13) 0.0015(13) 0.0016(14)
C3 0.0254(18) 0.037(2) 0.0236(18) 0.0101(15) 0.0014(14) 0.0037(15)
C4 0.0293(19) 0.049(2) 0.0202(17) 0.0085(16) -0.0008(14) -0.0012(17)
C5 0.0260(18) 0.044(2) 0.0212(17) 0.0009(15) 0.0003(14) -0.0048(16)
C6 0.0231(17) 0.0287(18) 0.0249(17) 0.0082(14) -0.0008(13) 0.0047(14)
C7 0.0226(16) 0.0209(16) 0.0187(15) 0.0011(12) 0.0031(12) 0.0021(13)
C8 0.0269(18) 0.0204(16) 0.0269(18) 0.0036(13) 0.0013(14) -0.0023(14)
C9 0.0237(17) 0.0227(17) 0.0272(18) 0.0021(13) -0.0010(14) -0.0054(14)
C10 0.0160(16) 0.0215(16) 0.0329(18) 0.0067(14) 0.0017(13) -0.0017(13)
C11 0.0204(17) 0.0265(18) 0.0333(19) 0.0069(14) 0.0009(14) 0.0000(14)
C12 0.0242(18) 0.036(2) 0.038(2) 0.0158(17) -0.0020(15) 0.0008(16)
C13 0.0230(19) 0.029(2) 0.064(3) 0.0166(18) 0.0022(18) 0.0029(16)
C14 0.029(2) 0.0243(19) 0.058(3) 0.0012(17) 0.0079(18) 0.0034(16)
C15 0.0257(18) 0.0230(18) 0.039(2) 0.0012(15) 0.0018(15) 0.0003(15)
C16 0.042(2) 0.040(2) 0.0273(19) 0.0049(16) -0.0033(16) 0.0091(18)
C17 0.089(4) 0.043(3) 0.059(3) -0.006(2) 0.022(3) -0.021(3)
C18 0.051(3) 0.070(3) 0.034(2) -0.005(2) 0.0051(19) -0.011(2)
C19 0.040(2) 0.035(2) 0.040(2) -0.0074(17) 0.0042(18) 0.0081(18)
C20 0.156(8) 0.237(11) 0.041(3) 0.023(5) -0.002(4) -0.141(8)
C21 0.107(5) 0.056(3) 0.054(3) -0.006(2) -0.009(3) -0.038(3)
C22 0.0232(17) 0.0315(18) 0.0204(17) 0.0003(14) 0.0017(13) -0.0036(14)
C23 0.0306(19) 0.033(2) 0.0214(17) -0.0054(14) 0.0080(14) -0.0032(15)
C24 0.0234(16) 0.0209(16) 0.0162(15) 0.0015(12) 0.0020(12) 0.0008(13)
C25 0.0280(18) 0.0301(19) 0.0290(19) -0.0001(14) -0.0024(14) -0.0050(15)
C26 0.0204(16) 0.0273(18) 0.0281(18) 0.0024(14) 0.0002(13) -0.0065(14)
C27 0.0192(16) 0.0254(17) 0.0208(16) 0.0003(13) 0.0049(12) -0.0039(13)
C28 0.0257(17) 0.0253(17) 0.0248(17) 0.0033(13) 0.0061(14) -0.0015(14)
C29 0.038(2) 0.034(2) 0.0241(18) 0.0035(15) 0.0121(15) 0.0016(16)
C30 0.042(2) 0.038(2) 0.0263(19) -0.0034(15) 0.0128(16) -0.0001(18)
C31 0.040(2) 0.0266(19) 0.035(2) -0.0032(15) 0.0134(17) 0.0011(16)
C32 0.0234(17) 0.0254(18) 0.0293(18) 0.0009(14) 0.0078(14) -0.0016(14)
C33 0.033(2) 0.0241(18) 0.037(2) 0.0037(15) 0.0081(16) 0.0019(15)
C34 0.046(3) 0.064(3) 0.077(4) 0.040(3) -0.014(2) -0.015(2)
C35 0.056(3) 0.032(2) 0.057(3) 0.009(2) 0.008(2) -0.009(2)
C36 0.037(2) 0.0259(18) 0.0269(18) 0.0038(14) 0.0112(15) 0.0011(16)
C37 0.052(3) 0.031(2) 0.057(3) 0.0015(19) 0.019(2) -0.004(2)
C38 0.058(3) 0.032(2) 0.033(2) 0.0064(16) 0.0025(19) 0.0102(19)
C39 0.059(3) 0.056(3) 0.0188(19) -0.0040(17) 0.0036(18) -0.007(2)
C40 0.045(2) 0.039(2) 0.029(2) 0.0120(16) 0.0007(17) 0.0041(18)
N1 0.0227(14) 0.0178(13) 0.0201(13) 0.0026(10) 0.0014(11) -0.0014(11)
N2 0.0222(14) 0.0209(14) 0.0193(13) 0.0030(11) 0.0013(11) 0.0004(11)
N3 0.0238(14) 0.0252(15) 0.0213(14) -0.0028(11) 0.0035(11) -0.0037(12)
N4 0.0212(14) 0.0211(14) 0.0192(13) -0.0001(10) 0.0032(11) -0.0021(11)
Pd1 0.01878(14) 0.01928(14) 0.01638(13) 0.00123(9) 0.00230(9) -0.00138(9)
Br1 0.0307(2) 0.0318(2) 0.01977(17) 0.00445(13) -0.00038(13) -0.00548(14)

loop_
_atom_type_symbol
_atom_type_description
_atom_type_scat_dispersion_real
_atom_type_scat_dispersion_imag
_atom_type_scat_source
C C 0.0033 0.0016 'International Tables Vol C Tables 4.2.6.8 and 6.1.1.4'
H H 0.0000 0.0000 'International Tables Vol C Tables 4.2.6.8 and 6.1.1.4'
N N 0.0061 0.0033 'International Tables Vol C Tables 4.2.6.8 and 6.1.1.4'
Pd Pd -0.9988 1.0072 'International Tables Vol C Tables 4.2.6.8 and 6.1.1.4'
Br Br -0.2901 2.4595 'International Tables Vol C Tables 4.2.6.8 and 6.1.1.4'
O O 0.0106 0.0060 'International Tables Vol C Tables 4.2.6.8 and 6.1.1.4'

loop_
_geom_angle_atom_site_label_1
_geom_angle_atom_site_label_2
_geom_angle_atom_site_label_3
_geom_angle
_geom_angle_site_symmetry_1
_geom_angle_site_symmetry_3
_geom_angle_publ_flag
C22 C1 C2 118.3(3) . . ?
C22 C1 Pd1 119.9(3) . . ?
C2 C1 Pd1 121.4(2) . . ?
C1 C2 C3 121.4(3) . . ?
C1 C2 C6 118.5(3) . . ?
C3 C2 C6 120.1(3) . . ?
C4 C3 C2 118.1(3) . . ?
C4 C3 C40 119.3(3) . . ?
C2 C3 C40 122.6(3) . . ?
C5 C4 C3 122.4(3) . . ?
C4 C5 C22 118.9(3) . . ?
C4 C5 C39 118.6(3) . . ?
C22 C5 C39 122.5(3) . . ?
N2 C6 C2 109.6(3) . . ?
N2 C7 N1 103.5(3) . . ?
N2 C7 Pd1 121.2(2) . . ?
N1 C7 Pd1 135.2(2) . . ?
C9 C8 N2 106.1(3) . . ?
C8 C9 N1 107.1(3) . . ?
C11 C10 C15 123.2(3) . . ?
C11 C10 N1 118.5(3) . . ?
C15 C10 N1 118.2(3) . . ?
C10 C11 C12 117.5(3) . . ?
C10 C11 C16 122.8(3) . . ?
C12 C11 C16 119.7(3) . . ?
C13 C12 C11 120.7(4) . . ?
C14 C13 C12 120.1(3) . . ?
C13 C14 C15 121.7(4) . . ?
C10 C15 C14 116.7(3) . . ?
C10 C15 C19 122.7(3) . . ?
C14 C15 C19 120.5(3) . . ?
C17 C16 C11 111.4(4) . . ?
C17 C16 C18 108.3(4) . . ?
C11 C16 C18 111.8(3) . . ?
C21 C19 C20 109.8(5) . . ?
C21 C19 C15 113.0(4) . . ?
C20 C19 C15 110.6(4) . . ?
C1 C22 C5 120.9(3) . . ?
C1 C22 C23 119.5(3) . . ?
C5 C22 C23 119.6(3) . . ?
N3 C23 C22 111.6(3) . . ?
N3 C24 N4 103.7(3) . . ?
N3 C24 Pd1 121.3(2) . . ?
N4 C24 Pd1 134.7(2) . . ?
C26 C25 N3 106.2(3) . . ?
C25 C26 N4 107.3(3) . . ?
C32 C27 C28 122.6(3) . . ?
C32 C27 N4 119.2(3) . . ?
C28 C27 N4 118.2(3) . . ?
C29 C28 C27 117.1(3) . . ?
C29 C28 C36 119.2(3) . . ?
C27 C28 C36 123.7(3) . . ?
C30 C29 C28 121.0(3) . . ?
C31 C30 C29 120.5(3) . . ?
C30 C31 C32 120.4(4) . . ?
C27 C32 C31 118.2(3) . . ?
C27 C32 C33 122.2(3) . . ?
C31 C32 C33 119.4(3) . . ?
C35 C33 C32 112.9(3) . . ?
C35 C33 C34 109.7(4) . . ?
C32 C33 C34 109.7(3) . . ?
C28 C36 C38 111.9(3) . . ?
C28 C36 C37 110.5(3) . . ?
C38 C36 C37 110.7(3) . . ?
C7 N1 C9 110.8(3) . . ?
C7 N1 C10 127.6(3) . . ?
C9 N1 C10 121.2(3) . . ?
C7 N2 C8 112.5(3) . . ?
C7 N2 C6 121.8(3) . . ?
C8 N2 C6 125.4(3) . . ?
C24 N3 C25 111.9(3) . . ?
C24 N3 C23 121.9(3) . . ?
C25 N3 C23 126.2(3) . . ?
C24 N4 C26 110.8(3) . . ?
C24 N4 C27 126.4(3) . . ?
C26 N4 C27 122.8(3) . . ?
C24 Pd1 C7 172.86(12) . . ?
C24 Pd1 C1 86.64(13) . . ?
C7 Pd1 C1 86.75(13) . . ?
C24 Pd1 Br1 93.06(9) . . ?
C7 Pd1 Br1 93.77(9) . . ?
C1 Pd1 Br1 174.59(9) . . ?
C101 C99 O1 104.7(15) . . ?
C101 C99 O1 90.4(11) . 3_655 ?
O1 C99 O1 48.8(12) . 3_655 ?
O1 O1 C99 80.8(16) 3_655 . ?
O1 O1 C99 50.5(12) 3_655 3_655 ?
C99 O1 C99 131.2(12) . 3_655 ?

loop_
_geom_bond_atom_site_label_1
_geom_bond_atom_site_label_2
_geom_bond_distance
_geom_bond_site_symmetry_2
_geom_bond_publ_flag
C1 C22 1.405(5) . ?
C1 C2 1.408(5) . ?
C1 Pd1 2.033(3) . ?
C2 C3 1.410(5) . ?
C2 C6 1.516(5) . ?
C3 C4 1.391(5) . ?
C3 C40 1.512(5) . ?
C4 C5 1.381(5) . ?
C5 C22 1.409(5) . ?
C5 C39 1.523(5) . ?
C6 N2 1.474(4) . ?
C7 N2 1.354(4) . ?
C7 N1 1.368(4) . ?
C7 Pd1 2.030(3) . ?
C8 C9 1.348(5) . ?
C8 N2 1.376(4) . ?
C9 N1 1.389(4) . ?
C10 C11 1.394(5) . ?
C10 C15 1.399(5) . ?
C10 N1 1.444(4) . ?
C11 C12 1.401(5) . ?
C11 C16 1.520(5) . ?
C12 C13 1.384(6) . ?
C13 C14 1.379(6) . ?
C14 C15 1.399(5) . ?
C15 C19 1.522(5) . ?
C16 C17 1.511(6) . ?
C16 C18 1.534(6) . ?
C19 C21 1.501(6) . ?
C19 C20 1.507(8) . ?
C22 C23 1.513(5) . ?
C23 N3 1.469(4) . ?
C24 N3 1.349(4) . ?
C24 N4 1.369(4) . ?
C24 Pd1 2.015(3) . ?
C25 C26 1.339(5) . ?
C25 N3 1.387(4) . ?
C26 N4 1.384(4) . ?
C27 C32 1.393(5) . ?
C27 C28 1.408(5) . ?
C27 N4 1.444(4) . ?
C28 C29 1.396(5) . ?
C28 C36 1.513(5) . ?
C29 C30 1.388(6) . ?
C30 C31 1.384(5) . ?
C31 C32 1.394(5) . ?
C32 C33 1.522(5) . ?
C33 C35 1.510(6) . ?
C33 C34 1.529(6) . ?
C36 C38 1.524(5) . ?
C36 C37 1.539(5) . ?
Pd1 Br1 2.5057(4) . ?
C101 C99 1.454(19) . ?
C99 O1 1.50(2) . ?
C99 O1 1.91(3) 3_655 ?
O1 O1 1.46(3) 3_655 ?
O1 C99 1.91(3) 3_655 ?
